data_6000214
loop_
_publ_author_name
'Deboer, J. S. A. M.'
'Schenk, H.'

_publ_section_title
;
 The influence of substituents on the geometry of the cyclopropane ring.
 8. the molecular and crystal-structures of azocyclopropane N,N'-dioxide
 and 1,1'-dimethylazocyclopropane N,N'-dioxide
;
_journal_coden_ASTM RTCPA3
_journal_issue 9-10
_journal_name_full 'Recueil des Travaux Chimiques des Pays-Bas'
_journal_page_first 395
_journal_page_last 397
_journal_paper_doi 10.1002/recl.19951140904
_journal_volume 114
_journal_year 1995
_chemical_formula_sum 'C3 H5 N O'
_space_group_name_H-M_alt 'C 1 2/c 1'
_cell_angle_alpha 90.000
_cell_angle_beta 95.437
_cell_angle_gamma 90.000
_cell_length_a 8.7080
_cell_length_b 8.3210
_cell_length_c 9.8360
_cell_volume 709.50
_cod_database_code 6000214

loop_
_atom_site_label
_atom_site_fract_x
_atom_site_fract_y
_atom_site_fract_z
? ? ? ?
